data_2221079
loop_
_publ_author_name
'Bungu, Peter N.'
'Otto, Stefanus'

_publ_section_title
;
 2-Isobutyl-2-phosphabicyclo[3.3.1]nonane 2-selenide
;
_journal_coeditor_code HB2909
_journal_issue 3
_journal_name_full 'Acta Crystallographica Section E'
_journal_page_first o560
_journal_page_last o561
_journal_paper_doi 10.1107/S1600536809005492
_journal_volume 65
_journal_year 2009
_chemical_formula_iupac 'C12 H23 P Se'
_chemical_formula_moiety 'C12 H23 P Se'
_chemical_formula_sum 'C12 H23 P Se'
_chemical_formula_weight 277.23
_chemical_name_systematic
;
2-Isobutyl-2-phosphabicyclo[3.3.1]nonane 2-selenide
;
_space_group_IT_number 13
_symmetry_cell_setting monoclinic
_symmetry_space_group_name_Hall '-P 2yc'
_symmetry_space_group_name_H-M 'P 1 2/c 1'
_atom_sites_solution_hydrogens geom
_atom_sites_solution_primary direct
_atom_sites_solution_secondary difmap
_audit_creation_method SHELXL-97
_cell_angle_alpha 90.00
_cell_angle_beta 97.93(3)
_cell_angle_gamma 90.00
_cell_formula_units_Z 4
_cell_length_a 10.763(2)
_cell_length_b 7.2540(15)
_cell_length_c 17.530(4)
_cell_measurement_reflns_used 1002
_cell_measurement_temperature 293(2)
_cell_measurement_theta_max 25.67
_cell_measurement_theta_min 2.81
_cell_volume 1355.6(5)
_computing_cell_refinement 'SAINT-Plus (Bruker, 2004)'
_computing_data_collection 'APEX2 (Bruker, 2008)'
_computing_data_reduction 'SAINT-Plus (Bruker, 2004) and XPREP (Bruker, 2004)'
_computing_molecular_graphics 'DIAMOND (Brandenburg & Berndt, 2001)'
_computing_publication_material 'SHELXL97 (Sheldrick, 2008)'
_computing_structure_refinement 'SHELXL97 (Sheldrick, 2008)'
_computing_structure_solution 'SHELXS97 (Sheldrick, 2008)'
_diffrn_ambient_temperature 100(2)
_diffrn_detector_area_resol_mean 512
_diffrn_measured_fraction_theta_full 0.922
_diffrn_measured_fraction_theta_max 0.922
_diffrn_measurement_device_type 'Bruker X8 APEXII 4K KappaCCD'
_diffrn_measurement_method '\f and \w'
_diffrn_radiation_monochromator graphite
_diffrn_radiation_source 'fine-focus sealed tube'
_diffrn_radiation_type MoK\a
_diffrn_radiation_wavelength 0.71073
_diffrn_reflns_av_R_equivalents 0.062
_diffrn_reflns_av_sigmaI/netI 0.088
_diffrn_reflns_limit_h_max 14
_diffrn_reflns_limit_h_min -11
_diffrn_reflns_limit_k_max 9
_diffrn_reflns_limit_k_min -8
_diffrn_reflns_limit_l_max 23
_diffrn_reflns_limit_l_min -23
_diffrn_reflns_number 9132
_diffrn_reflns_theta_full 28.31
_diffrn_reflns_theta_max 28.31
_diffrn_reflns_theta_min 1.91
_diffrn_standards_decay_% 0
_diffrn_standards_interval_count 0
_diffrn_standards_interval_time 0
_diffrn_standards_number 0
_exptl_absorpt_coefficient_mu 2.854
_exptl_absorpt_correction_T_max 0.804
_exptl_absorpt_correction_T_min 0.691
_exptl_absorpt_correction_type multi-scan
_exptl_absorpt_process_details '(SADABS; Bruker, 2008)'
_exptl_crystal_colour colourless
_exptl_crystal_density_diffrn 1.358
_exptl_crystal_density_method 'not measured'
_exptl_crystal_description block
_exptl_crystal_F_000 576
_exptl_crystal_size_max 0.14
_exptl_crystal_size_mid 0.12
_exptl_crystal_size_min 0.08
_refine_diff_density_max 0.581
_refine_diff_density_min -0.576
_refine_ls_extinction_method none
_refine_ls_goodness_of_fit_ref 1.022
_refine_ls_hydrogen_treatment constr
_refine_ls_matrix_type full
_refine_ls_number_parameters 129
_refine_ls_number_reflns 3366
_refine_ls_number_restraints 0
_refine_ls_restrained_S_all 1.022
_refine_ls_R_factor_all 0.1395
_refine_ls_R_factor_gt 0.0586
_refine_ls_shift/su_max 0.000
_refine_ls_shift/su_mean 0.000
_refine_ls_structure_factor_coef Fsqd
_refine_ls_weighting_details 'calc w=1/[\s^2^(Fo^2^)+(0.0816P)^2^+0.9034P] where P=(Fo^2^+2Fc^2^)/3'
_refine_ls_weighting_scheme calc
_refine_ls_wR_factor_gt 0.1483
_refine_ls_wR_factor_ref 0.1813
_reflns_number_gt 1658
_reflns_number_total 3366
_reflns_threshold_expression I>2\s(I)
_cod_data_source_file hb2909.cif
_cod_data_source_block I
_cod_original_sg_symbol_H-M 'P 2/c'
_cod_database_code 2221079
_cod_database_fobs_code 2221079

loop_
_symmetry_equiv_pos_as_xyz
'x, y, z'
'-x, y, -z+1/2'
'-x, -y, -z'
'x, -y, z-1/2'

loop_
_atom_site_type_symbol
_atom_site_label
_atom_site_fract_x
_atom_site_fract_y
_atom_site_fract_z
_atom_site_U_iso_or_equiv
_atom_site_adp_type
_atom_site_calc_flag
_atom_site_refinement_flags
_atom_site_occupancy
_atom_site_disorder_assembly
_atom_site_disorder_group
P P 0.21847(13) -0.0934(2) -0.03355(8) 0.0418(4) Uani d . 1 . .
Se Se 0.23308(6) 0.16679(9) 0.02405(4) 0.0633(3) Uani d . 1 . .
C C11 0.1179(6) -0.0851(9) -0.1269(3) 0.0588(16) Uani d . 1 . .
H H11A 0.0957 -0.2100 -0.1433 0.071 Uiso calc R 1 . .
H H11B 0.0410 -0.0206 -0.1207 0.071 Uiso calc R 1 . .
C C12 0.1797(6) 0.0105(11) -0.1899(4) 0.0712(19) Uani d . 1 . .
H H12A 0.1870 0.1411 -0.1780 0.085 Uiso calc R 1 . .
H H12B 0.1251 -0.0022 -0.2384 0.085 Uiso calc R 1 . .
C C13 0.3099(7) -0.0640(12) -0.1997(4) 0.078(2) Uani d . 1 . .
H H13 0.3411 0.0092 -0.2401 0.094 Uiso calc R 1 . .
C C14 0.3999(6) -0.0340(10) -0.1255(4) 0.0699(19) Uani d . 1 . .
H H14A 0.3940 0.0930 -0.1090 0.084 Uiso calc R 1 . .
H H14B 0.4852 -0.0554 -0.1353 0.084 Uiso calc R 1 . .
C C15 0.3697(5) -0.1675(8) -0.0582(4) 0.0528(15) Uani d . 1 . .
H H15 0.4336 -0.1494 -0.0133 0.063 Uiso calc R 1 . .
C C16 0.3785(6) -0.3676(8) -0.0870(4) 0.0610(17) Uani d . 1 . .
H H16A 0.4652 -0.3938 -0.0924 0.073 Uiso calc R 1 . .
H H16B 0.3544 -0.4505 -0.0481 0.073 Uiso calc R 1 . .
C C17 0.2984(7) -0.4081(11) -0.1622(4) 0.082(2) Uani d . 1 . .
H H17A 0.2112 -0.4131 -0.1538 0.099 Uiso calc R 1 . .
H H17B 0.3208 -0.5285 -0.1802 0.099 Uiso calc R 1 . .
C C18 0.3119(8) -0.2667(14) -0.2240(5) 0.091(2) Uani d . 1 . .
H H18A 0.2446 -0.2859 -0.2661 0.110 Uiso calc R 1 . .
H H18B 0.3903 -0.2900 -0.2438 0.110 Uiso calc R 1 . .
C C21 0.1449(5) -0.2707(7) 0.0190(3) 0.0452(13) Uani d . 1 . .
H H21A 0.0547 -0.2558 0.0076 0.054 Uiso calc R 1 . .
H H21B 0.1655 -0.3899 -0.0010 0.054 Uiso calc R 1 . .
C C22 0.1795(5) -0.2755(8) 0.1068(3) 0.0490(14) Uani d . 1 . .
H H22 0.1706 -0.1505 0.1266 0.059 Uiso calc R 1 . .
C C23 0.0893(6) -0.4026(10) 0.1427(4) 0.0680(18) Uani d . 1 . .
H H23A 0.0046 -0.3618 0.1277 0.102 Uiso calc R 1 . .
H H23B 0.1087 -0.3991 0.1978 0.102 Uiso calc R 1 . .
H H23C 0.0981 -0.5265 0.1250 0.102 Uiso calc R 1 . .
C C24 0.3154(6) -0.3372(10) 0.1303(4) 0.0708(19) Uani d . 1 . .
H H24A 0.3258 -0.4603 0.1121 0.106 Uiso calc R 1 . .
H H24B 0.3350 -0.3345 0.1854 0.106 Uiso calc R 1 . .
H H24C 0.3707 -0.2554 0.1080 0.106 Uiso calc R 1 . .

loop_
_atom_site_aniso_label
_atom_site_aniso_U_11
_atom_site_aniso_U_22
_atom_site_aniso_U_33
_atom_site_aniso_U_12
_atom_site_aniso_U_13
_atom_site_aniso_U_23
P 0.0394(8) 0.0373(7) 0.0482(8) -0.0002(6) 0.0044(6) -0.0054(6)
Se 0.0709(5) 0.0383(4) 0.0804(5) -0.0015(3) 0.0100(3) -0.0152(3)
C11 0.056(4) 0.061(4) 0.057(4) 0.000(3) 0.002(3) 0.007(3)
C12 0.062(4) 0.085(5) 0.063(4) -0.003(4) -0.001(3) 0.022(4)
C13 0.067(5) 0.105(7) 0.060(4) -0.018(4) 0.001(3) 0.017(4)
C14 0.062(4) 0.074(5) 0.077(5) -0.013(3) 0.020(4) -0.006(4)
C15 0.039(3) 0.054(4) 0.065(4) -0.005(3) 0.006(3) -0.014(3)
C16 0.055(4) 0.047(4) 0.083(5) 0.008(3) 0.018(3) -0.010(3)
C17 0.091(6) 0.080(5) 0.078(5) -0.010(4) 0.019(4) -0.032(4)
C18 0.093(6) 0.108(7) 0.075(5) -0.014(5) 0.020(4) -0.018(5)
C21 0.047(3) 0.036(3) 0.052(3) 0.001(2) 0.008(3) -0.003(2)
C22 0.056(4) 0.042(3) 0.049(3) 0.000(3) 0.009(3) -0.004(3)
C23 0.073(5) 0.063(4) 0.073(4) -0.001(4) 0.027(4) 0.010(3)
C24 0.068(4) 0.078(5) 0.062(4) -0.008(4) -0.009(3) 0.013(4)

loop_
_atom_type_symbol
_atom_type_description
_atom_type_scat_dispersion_real
_atom_type_scat_dispersion_imag
_atom_type_scat_source
C C 0.0033 0.0016 'International Tables Vol C Tables 4.2.6.8 and 6.1.1.4'
H H 0.0000 0.0000 'International Tables Vol C Tables 4.2.6.8 and 6.1.1.4'
P P 0.1023 0.0942 'International Tables Vol C Tables 4.2.6.8 and 6.1.1.4'
Se Se -0.0929 2.2259 'International Tables Vol C Tables 4.2.6.8 and 6.1.1.4'

loop_
_geom_angle_atom_site_label_1
_geom_angle_atom_site_label_2
_geom_angle_atom_site_label_3
_geom_angle_site_symmetry_1
_geom_angle_site_symmetry_3
_geom_angle
_geom_angle_publ_flag
C15 P C21 . . 112.0(3) ?
C15 P C11 . . 103.6(3) ?
C21 P C11 . . 103.3(3) ?
C15 P Se . . 111.27(19) ?
C21 P Se . . 113.12(19) ?
C11 P Se . . 112.9(2) ?
C12 C11 P . . 113.3(4) ?
C12 C11 H11A . . 108.9 ?
P C11 H11A . . 108.9 ?
C12 C11 H11B . . 108.9 ?
P C11 H11B . . 108.9 ?
H11A C11 H11B . . 107.7 ?
C11 C12 C13 . . 114.6(6) ?
C11 C12 H12A . . 108.6 ?
C13 C12 H12A . . 108.6 ?
C11 C12 H12B . . 108.6 ?
C13 C12 H12B . . 108.6 ?
H12A C12 H12B . . 107.6 ?
C14 C13 C18 . . 110.0(7) ?
C14 C13 C12 . . 109.6(6) ?
C18 C13 C12 . . 114.7(6) ?
C14 C13 H13 . . 107.4 ?
C18 C13 H13 . . 107.4 ?
C12 C13 H13 . . 107.4 ?
C13 C14 C15 . . 112.0(5) ?
C13 C14 H14A . . 109.2 ?
C15 C14 H14A . . 109.2 ?
C13 C14 H14B . . 109.2 ?
C15 C14 H14B . . 109.2 ?
H14A C14 H14B . . 107.9 ?
C16 C15 C14 . . 107.5(5) ?
C16 C15 P . . 116.8(4) ?
C14 C15 P . . 106.0(4) ?
C16 C15 H15 . . 108.7 ?
C14 C15 H15 . . 108.7 ?
P C15 H15 . . 108.7 ?
C17 C16 C15 . . 114.7(6) ?
C17 C16 H16A . . 108.6 ?
C15 C16 H16A . . 108.6 ?
C17 C16 H16B . . 108.6 ?
C15 C16 H16B . . 108.6 ?
H16A C16 H16B . . 107.6 ?
C16 C17 C18 . . 113.3(6) ?
C16 C17 H17A . . 108.9 ?
C18 C17 H17A . . 108.9 ?
C16 C17 H17B . . 108.9 ?
C18 C17 H17B . . 108.9 ?
H17A C17 H17B . . 107.7 ?
C17 C18 C13 . . 116.4(6) ?
C17 C18 H18A . . 108.2 ?
C13 C18 H18A . . 108.2 ?
C17 C18 H18B . . 108.2 ?
C13 C18 H18B . . 108.2 ?
H18A C18 H18B . . 107.3 ?
C22 C21 P . . 117.4(4) ?
C22 C21 H21A . . 107.9 ?
P C21 H21A . . 107.9 ?
C22 C21 H21B . . 107.9 ?
P C21 H21B . . 107.9 ?
H21A C21 H21B . . 107.2 ?
C24 C22 C21 . . 111.5(5) ?
C24 C22 C23 . . 110.5(5) ?
C21 C22 C23 . . 110.1(5) ?
C24 C22 H22 . . 108.2 ?
C21 C22 H22 . . 108.2 ?
C23 C22 H22 . . 108.2 ?
C22 C23 H23A . . 109.5 ?
C22 C23 H23B . . 109.5 ?
H23A C23 H23B . . 109.5 ?
C22 C23 H23C . . 109.5 ?
H23A C23 H23C . . 109.5 ?
H23B C23 H23C . . 109.5 ?
C22 C24 H24A . . 109.5 ?
C22 C24 H24B . . 109.5 ?
H24A C24 H24B . . 109.5 ?
C22 C24 H24C . . 109.5 ?
H24A C24 H24C . . 109.5 ?
H24B C24 H24C . . 109.5 ?

loop_
_geom_bond_atom_site_label_1
_geom_bond_atom_site_label_2
_geom_bond_site_symmetry_2
_geom_bond_distance
_geom_bond_publ_flag
P C15 . 1.822(6) ?
P C21 . 1.825(6) ?
P C11 . 1.835(6) ?
P Se . 2.1360(16) ?
C11 C12 . 1.531(9) ?
C11 H11A . 0.9700 ?
C11 H11B . 0.9700 ?
C12 C13 . 1.534(10) ?
C12 H12A . 0.9700 ?
C12 H12B . 0.9700 ?
C13 C14 . 1.527(9) ?
C13 C18 . 1.532(12) ?
C13 H13 . 0.9800 ?
C14 C15 . 1.594(9) ?
C14 H14A . 0.9700 ?
C14 H14B . 0.9700 ?
C15 C16 . 1.544(8) ?
C15 H15 . 0.9800 ?
C16 C17 . 1.501(9) ?
C16 H16A . 0.9700 ?
C16 H16B . 0.9700 ?
C17 C18 . 1.514(12) ?
C17 H17A . 0.9700 ?
C17 H17B . 0.9700 ?
C18 H18A . 0.9700 ?
C18 H18B . 0.9700 ?
C21 C22 . 1.533(8) ?
C21 H21A . 0.9700 ?
C21 H21B . 0.9700 ?
C22 C24 . 1.530(9) ?
C22 C23 . 1.536(8) ?
C22 H22 . 0.9800 ?
C23 H23A . 0.9600 ?
C23 H23B . 0.9600 ?
C23 H23C . 0.9600 ?
C24 H24A . 0.9600 ?
C24 H24B . 0.9600 ?
C24 H24C . 0.9600 ?

loop_
_geom_torsion_atom_site_label_1
_geom_torsion_atom_site_label_2
_geom_torsion_atom_site_label_3
_geom_torsion_atom_site_label_4
_geom_torsion_site_symmetry_1
_geom_torsion_site_symmetry_2
_geom_torsion_site_symmetry_3
_geom_torsion_site_symmetry_4
_geom_torsion
_geom_torsion_publ_flag
C15 P C11 C12 . . . . -45.9(6) ?
C21 P C11 C12 . . . . -162.9(5) ?
Se P C11 C12 . . . . 74.6(5) ?
P C11 C12 C13 . . . . 52.2(8) ?
C11 C12 C13 C14 . . . . -62.0(8) ?
C11 C12 C13 C18 . . . . 62.3(8) ?
C18 C13 C14 C15 . . . . -55.5(8) ?
C12 C13 C14 C15 . . . . 71.5(8) ?
C13 C14 C15 C16 . . . . 58.2(7) ?
C13 C14 C15 P . . . . -67.5(6) ?
C21 P C15 C16 . . . . 41.8(6) ?
C11 P C15 C16 . . . . -68.9(5) ?
Se P C15 C16 . . . . 169.6(4) ?
C21 P C15 C14 . . . . 161.6(4) ?
C11 P C15 C14 . . . . 50.9(4) ?
Se P C15 C14 . . . . -70.7(4) ?
C14 C15 C16 C17 . . . . -54.2(7) ?
P C15 C16 C17 . . . . 64.7(7) ?
C15 C16 C17 C18 . . . . 48.6(9) ?
C16 C17 C18 C13 . . . . -45.1(10) ?
C14 C13 C18 C17 . . . . 48.8(9) ?
C12 C13 C18 C17 . . . . -75.3(8) ?
C15 P C21 C22 . . . . 87.0(5) ?
C11 P C21 C22 . . . . -162.1(4) ?
Se P C21 C22 . . . . -39.8(5) ?
P C21 C22 C24 . . . . -69.3(6) ?
P C21 C22 C23 . . . . 167.7(4) ?
